data_2208680
loop_
_publ_author_name
'Wei-Bing Zhang'
'Shuang-Di Ruan'
'Shu-Juan Zhu'
'Hong-Ping Xiao'
'Sai-Ya Ye'

_publ_section_title
;
 Di-\m-2-sulfonatobenzoato-bis[aqua(1,10-phenanthroline)copper(II)]
 trihydrate
;
_journal_coeditor_code NG2019
_journal_issue 4
_journal_name_full 'Acta Crystallographica Section E'
_journal_page_first m875
_journal_page_last m877
_journal_paper_doi 10.1107/S1600536806010749
_journal_volume 62
_journal_year 2006
_chemical_formula_iupac
;
[Cu2 (C12 H8 N2)2 (C7 H4 S O5)2 (H2 O)2], 3H2 O
;
_chemical_formula_moiety 'C38 H28 Cu2 N4 O12 S2, 3H2 O'
_chemical_formula_sum 'C38 H34 Cu2 N4 O15 S2'
_chemical_formula_weight 977.89
_chemical_name_systematic 'Bis[aqua(1,10-phenanthroline)copper(II)-\m~2~-2-sulfonatobenzoato] trihydrate'
_space_group_IT_number 14
_symmetry_cell_setting monoclinic
_symmetry_space_group_name_Hall '-P 2ybc'
_symmetry_space_group_name_H-M 'P 1 21/c 1'
_atom_sites_solution_hydrogens geom
_atom_sites_solution_primary direct
_atom_sites_solution_secondary difmap
_audit_creation_method SHELXL-97
_cell_angle_alpha 90.00
_cell_angle_beta 97.3340(10)
_cell_angle_gamma 90.00
_cell_formula_units_Z 4
_cell_length_a 15.7402(8)
_cell_length_b 11.0625(6)
_cell_length_c 22.8274(12)
_cell_measurement_reflns_used 6431
_cell_measurement_temperature 298(2)
_cell_measurement_theta_max 25.38
_cell_measurement_theta_min 2.35
_cell_volume 3942.3(4)
_computing_cell_refinement 'SAINT (Bruker, 2002)'
_computing_data_collection 'SMART (Bruker, 2002)'
_computing_data_reduction SAINT
_computing_molecular_graphics 'XP in SHELXTL (Bruker, 2002)'
_computing_publication_material 'SHELXL97 (Sheldrick, 1997)'
_computing_structure_refinement 'SHELXL97 (Sheldrick, 1997)'
_computing_structure_solution 'SHELXS97 (Sheldrick, 1997)'
_diffrn_ambient_temperature 298(2)
_diffrn_measured_fraction_theta_full 0.998
_diffrn_measured_fraction_theta_max 0.998
_diffrn_measurement_device_type 'Bruker APEX area-detector diffractometer'
_diffrn_measurement_method '\f and \w scan'
_diffrn_radiation_monochromator graphite
_diffrn_radiation_source 'fine-focus sealed tube'
_diffrn_radiation_type MoK\a
_diffrn_radiation_wavelength 0.71073
_diffrn_reflns_av_R_equivalents 0.0259
_diffrn_reflns_av_sigmaI/netI 0.0349
_diffrn_reflns_limit_h_max 18
_diffrn_reflns_limit_h_min -18
_diffrn_reflns_limit_k_max 13
_diffrn_reflns_limit_k_min -10
_diffrn_reflns_limit_l_max 27
_diffrn_reflns_limit_l_min -24
_diffrn_reflns_number 20723
_diffrn_reflns_theta_full 25.30
_diffrn_reflns_theta_max 25.30
_diffrn_reflns_theta_min 2.05
_diffrn_standards_decay_% 0
_diffrn_standards_interval_time 0
_diffrn_standards_number 0
_exptl_absorpt_coefficient_mu 1.263
_exptl_absorpt_correction_T_max 0.8430
_exptl_absorpt_correction_T_min 0.7187
_exptl_absorpt_correction_type multi-scan
_exptl_absorpt_process_details '(SADABS; Bruker, 2002)'
_exptl_crystal_colour Blue
_exptl_crystal_density_diffrn 1.648
_exptl_crystal_density_method 'not measured'
_exptl_crystal_description Prism
_exptl_crystal_F_000 2000
_exptl_crystal_size_max 0.28
_exptl_crystal_size_mid 0.22
_exptl_crystal_size_min 0.14
_refine_diff_density_max 0.485
_refine_diff_density_min -0.289
_refine_ls_extinction_method none
_refine_ls_goodness_of_fit_ref 1.028
_refine_ls_hydrogen_treatment constr
_refine_ls_matrix_type full
_refine_ls_number_parameters 550
_refine_ls_number_reflns 7158
_refine_ls_number_restraints 0
_refine_ls_restrained_S_all 1.028
_refine_ls_R_factor_all 0.0475
_refine_ls_R_factor_gt 0.0378
_refine_ls_shift/su_max 0.001
_refine_ls_shift/su_mean 0.000
_refine_ls_structure_factor_coef Fsqd
_refine_ls_weighting_details 'calc w=1/[\s^2^(Fo^2^)+(0.0544P)^2^+1.1268P] where P=(Fo^2^+2Fc^2^)/3'
_refine_ls_weighting_scheme calc
_refine_ls_wR_factor_gt 0.0969
_refine_ls_wR_factor_ref 0.1013
_reflns_number_gt 5901
_reflns_number_total 7158
_reflns_threshold_expression I>2\s(I)
_cod_data_source_file ng2019.cif
_cod_data_source_block I
_cod_depositor_comments
;
The following automatic conversions were performed:
'_symmetry_cell_setting' value 'Monoclinic' changed to 'monoclinic'
according to '/home/saulius/struct/CIF-dictionaries/cif_core.dic'
dictionary named 'cif_core.dic' version 2.4.1 from 2010-06-29.

Automatic conversion script
Id: cif_fix_enum 1527 2010-12-29 10:47:43Z saulius 

The following automatic conversions were performed:

'_symmetry_cell_setting' value 'Monoclinic' changed to 'monoclinic'
according to /home/saulius/struct/CIF-dictionaries/cif_core.dic
dictionary named 'cif_core.dic' version 2.4.1 from 2010-06-29.

Automatic conversion script
Id: cif_fix_values 1715 2011-07-08 13:25:40Z adriana 
;
_cod_original_sg_symbol_H-M 'P 21/c'
_cod_database_code 2208680
_cod_database_fobs_code 2208680

loop_
_symmetry_equiv_pos_as_xyz
'x, y, z'
'-x, y+1/2, -z+1/2'
'-x, -y, -z'
'x, -y-1/2, z-1/2'

loop_
_atom_site_type_symbol
_atom_site_label
_atom_site_fract_x
_atom_site_fract_y
_atom_site_fract_z
_atom_site_U_iso_or_equiv
_atom_site_adp_type
_atom_site_calc_flag
_atom_site_refinement_flags
_atom_site_occupancy
Cu Cu1 0.80138(2) 0.61081(3) 0.536653(14) 0.03628(10) Uani d . 1
Cu Cu2 0.67954(2) 0.38368(3) 0.508955(14) 0.03769(11) Uani d . 1
S S1 0.54187(4) 0.78439(6) 0.62777(3) 0.04337(18) Uani d . 1
S S2 0.90862(7) 0.10977(8) 0.60958(4) 0.0685(3) Uani d . 1
O O1 0.72407(12) 0.61912(16) 0.59824(8) 0.0443(5) Uani d . 1
O O2 0.62585(12) 0.48112(18) 0.56462(8) 0.0489(5) Uani d . 1
O O3 0.54349(12) 0.74297(18) 0.56769(8) 0.0508(5) Uani d . 1
O O4 0.61102(15) 0.86774(19) 0.64655(10) 0.0671(6) Uani d . 1
O O5 0.45886(14) 0.8268(2) 0.63884(10) 0.0651(6) Uani d . 1
O O6 0.85564(12) 0.46512(17) 0.57103(9) 0.0528(5) Uani d . 1
O O7 0.75924(12) 0.31979(17) 0.57683(8) 0.0473(5) Uani d . 1
O O8 0.92273(16) 0.1715(3) 0.55598(10) 0.0856(8) Uani d . 1
O O9 0.82341(19) 0.0587(2) 0.60658(13) 0.0880(8) Uani d . 1
O O10 0.9760(2) 0.0251(3) 0.62912(13) 0.1083(11) Uani d . 1
O O11 0.89581(13) 0.71773(18) 0.59279(10) 0.0611(6) Uani d . 1
H H11A 0.9180 0.7649 0.5696 0.092 Uiso d R 1
H H11B 0.8673 0.7585 0.6151 0.092 Uiso d R 1
O O12 0.59352(15) 0.2368(2) 0.51591(10) 0.0744(7) Uani d . 1
H H12A 0.5465 0.2286 0.4934 0.112 Uiso d R 1
H H12B 0.5912 0.1988 0.5480 0.112 Uiso d R 1
O O13 0.80770(16) 0.8428(2) 0.67303(11) 0.0810(7) Uani d . 1
H H13A 0.7544 0.8271 0.6675 0.122 Uiso d R 1
H H13B 0.8162 0.9148 0.6621 0.122 Uiso d R 1
O O14 0.63813(18) 0.1135(2) 0.61711(14) 0.0981(10) Uani d . 1
H H14B 0.6243 0.0435 0.6280 0.147 Uiso d R 1
H H14A 0.6892 0.1124 0.6087 0.147 Uiso d R 1
O O15 0.9486(3) 0.8755(3) 0.5127(2) 0.164(2) Uani d . 1
H H15A 0.9792 0.8591 0.4856 0.246 Uiso d R 1
H H15B 0.9753 0.9243 0.5372 0.246 Uiso d R 1
N N1 0.85177(13) 0.58255(19) 0.46123(9) 0.0363(5) Uani d . 1
N N2 0.74702(13) 0.75003(19) 0.49063(9) 0.0370(5) Uani d . 1
N N3 0.63113(13) 0.48710(19) 0.44021(9) 0.0382(5) Uani d . 1
N N4 0.73526(14) 0.3001(2) 0.44646(11) 0.0497(6) Uani d . 1
C C1 0.90546(17) 0.4956(3) 0.44841(13) 0.0467(7) Uani d . 1
H H1 0.9249 0.4394 0.4773 0.056 Uiso calc R 1
C C2 0.93322(19) 0.4868(3) 0.39294(15) 0.0562(8) Uani d . 1
H H2 0.9714 0.4264 0.3854 0.067 Uiso calc R 1
C C3 0.90401(19) 0.5673(3) 0.34984(15) 0.0572(8) Uani d . 1
H H3 0.9213 0.5608 0.3125 0.069 Uiso calc R 1
C C4 0.84776(17) 0.6599(3) 0.36178(12) 0.0456(7) Uani d . 1
C C5 0.8131(2) 0.7496(3) 0.32023(14) 0.0603(9) Uani d . 1
H H5 0.8278 0.7483 0.2821 0.072 Uiso calc R 1
C C6 0.7598(2) 0.8351(3) 0.33530(13) 0.0587(8) Uani d . 1
H H6 0.7382 0.8917 0.3071 0.070 Uiso calc R 1
C C7 0.73488(17) 0.8423(3) 0.39333(12) 0.0452(7) Uani d . 1
C C8 0.6799(2) 0.9290(3) 0.41292(15) 0.0553(8) Uani d . 1
H H8 0.6559 0.9886 0.3872 0.066 Uiso calc R 1
C C9 0.6619(2) 0.9258(3) 0.46928(15) 0.0591(8) Uani d . 1
H H9 0.6263 0.9843 0.4825 0.071 Uiso calc R 1
C C10 0.69623(19) 0.8353(3) 0.50777(13) 0.0490(7) Uani d . 1
H H10 0.6832 0.8347 0.5464 0.059 Uiso calc R 1
C C11 0.76714(16) 0.7542(2) 0.43463(11) 0.0372(6) Uani d . 1
C C12 0.82425(15) 0.6630(2) 0.41879(11) 0.0372(6) Uani d . 1
C C13 0.65862(16) 0.5568(2) 0.60155(11) 0.0377(6) Uani d . 1
C C14 0.61851(16) 0.5631(2) 0.65811(11) 0.0374(6) Uani d . 1
C C15 0.56510(16) 0.6550(2) 0.67338(11) 0.0382(6) Uani d . 1
C C16 0.52874(18) 0.6469(3) 0.72559(12) 0.0465(7) Uani d . 1
H H16 0.4918 0.7072 0.7353 0.056 Uiso calc R 1
C C17 0.54720(19) 0.5500(3) 0.76316(12) 0.0513(8) Uani d . 1
H H17 0.5233 0.5459 0.7983 0.062 Uiso calc R 1
C C18 0.60058(19) 0.4598(3) 0.74882(12) 0.0511(7) Uani d . 1
H H18 0.6134 0.3950 0.7744 0.061 Uiso calc R 1
C C19 0.63524(18) 0.4655(3) 0.69623(12) 0.0457(7) Uani d . 1
H H19 0.6703 0.4031 0.6862 0.055 Uiso calc R 1
C C20 0.82659(17) 0.3742(2) 0.59469(12) 0.0388(6) Uani d . 1
C C21 0.87666(16) 0.3371(2) 0.65247(11) 0.0393(6) Uani d . 1
C C22 0.91359(17) 0.2243(3) 0.66465(12) 0.0455(7) Uani d . 1
C C23 0.9587(2) 0.2023(3) 0.72017(15) 0.0653(9) Uani d . 1
H H23 0.9839 0.1271 0.7284 0.078 Uiso calc R 1
C C24 0.9666(2) 0.2903(4) 0.76289(14) 0.0693(10) Uani d . 1
H H24 0.9971 0.2747 0.7997 0.083 Uiso calc R 1
C C25 0.9297(2) 0.4002(3) 0.75126(14) 0.0629(10) Uani d . 1
H H25 0.9344 0.4593 0.7805 0.075 Uiso calc R 1
C C26 0.88576(19) 0.4247(3) 0.69684(13) 0.0524(7) Uani d . 1
H H26 0.8616 0.5007 0.6893 0.063 Uiso calc R 1
C C27 0.57798(18) 0.5804(3) 0.43896(15) 0.0521(7) Uani d . 1
H H27 0.5562 0.6024 0.4734 0.062 Uiso calc R 1
C C28 0.5541(2) 0.6459(3) 0.38793(18) 0.0684(10) Uani d . 1
H H28 0.5160 0.7100 0.3883 0.082 Uiso calc R 1
C C29 0.5859(3) 0.6170(4) 0.33761(19) 0.0778(12) Uani d . 1
H H29 0.5715 0.6632 0.3038 0.093 Uiso calc R 1
C C30 0.6407(2) 0.5170(4) 0.33633(13) 0.0639(10) Uani d . 1
C C31 0.6750(3) 0.4729(5) 0.28517(16) 0.0907(15) Uani d . 1
H H31 0.6624 0.5137 0.2495 0.109 Uiso calc R 1
C C32 0.7241(3) 0.3760(5) 0.28739(18) 0.0997(18) Uani d . 1
H H32 0.7446 0.3498 0.2531 0.120 Uiso calc R 1
C C33 0.7470(2) 0.3088(4) 0.34189(17) 0.0749(12) Uani d . 1
C C34 0.7975(3) 0.2050(5) 0.3488(3) 0.1028(18) Uani d . 1
H H34 0.8180 0.1709 0.3161 0.123 Uiso calc R 1
C C35 0.8169(3) 0.1536(4) 0.4024(3) 0.1000(17) Uani d . 1
H H35 0.8519 0.0856 0.4066 0.120 Uiso calc R 1
C C36 0.7846(2) 0.2022(3) 0.45175(18) 0.0714(10) Uani d . 1
H H36 0.7978 0.1657 0.4885 0.086 Uiso calc R 1
C C37 0.71598(18) 0.3526(3) 0.39304(13) 0.0489(7) Uani d . 1
C C38 0.66172(17) 0.4549(3) 0.38950(12) 0.0454(7) Uani d . 1

loop_
_atom_site_aniso_label
_atom_site_aniso_U_11
_atom_site_aniso_U_22
_atom_site_aniso_U_33
_atom_site_aniso_U_12
_atom_site_aniso_U_13
_atom_site_aniso_U_23
Cu1 0.03799(19) 0.03693(19) 0.03446(19) -0.00029(13) 0.00665(13) 0.00613(13)
Cu2 0.0424(2) 0.03841(19) 0.03115(19) 0.00165(14) 0.00036(14) -0.00111(12)
S1 0.0456(4) 0.0475(4) 0.0372(4) 0.0010(3) 0.0062(3) -0.0029(3)
S2 0.0783(6) 0.0657(6) 0.0577(6) 0.0301(5) -0.0056(4) -0.0028(4)
O1 0.0437(11) 0.0523(12) 0.0392(11) -0.0064(9) 0.0146(8) 0.0036(8)
O2 0.0469(11) 0.0621(13) 0.0386(11) -0.0023(10) 0.0092(9) -0.0114(9)
O3 0.0497(11) 0.0679(13) 0.0348(11) 0.0135(10) 0.0059(8) 0.0001(9)
O4 0.0777(16) 0.0518(13) 0.0678(15) -0.0192(11) -0.0066(12) 0.0093(10)
O5 0.0632(14) 0.0741(15) 0.0610(14) 0.0235(12) 0.0195(11) -0.0029(11)
O6 0.0490(12) 0.0464(12) 0.0639(14) 0.0059(9) 0.0103(10) 0.0236(10)
O7 0.0444(11) 0.0482(12) 0.0452(11) -0.0021(9) -0.0101(9) 0.0060(9)
O8 0.0872(18) 0.127(2) 0.0425(14) 0.0387(17) 0.0058(12) -0.0026(14)
O9 0.099(2) 0.0549(15) 0.105(2) 0.0016(14) -0.0060(16) -0.0063(14)
O10 0.129(2) 0.096(2) 0.090(2) 0.0716(19) -0.0223(18) -0.0129(16)
O11 0.0523(12) 0.0560(13) 0.0721(15) -0.0035(10) -0.0032(11) -0.0093(11)
O12 0.0698(14) 0.0744(16) 0.0707(16) -0.0301(13) -0.0232(12) 0.0251(12)
O13 0.0800(17) 0.0922(18) 0.0691(17) -0.0154(15) 0.0026(13) -0.0044(14)
O14 0.094(2) 0.086(2) 0.112(2) -0.0075(15) 0.0046(17) 0.0486(16)
O15 0.206(4) 0.110(3) 0.209(4) -0.083(3) 0.150(4) -0.066(3)
N1 0.0310(11) 0.0378(12) 0.0405(13) -0.0029(9) 0.0060(9) 0.0018(9)
N2 0.0367(12) 0.0380(12) 0.0375(12) -0.0005(9) 0.0094(9) 0.0040(9)
N3 0.0355(11) 0.0446(13) 0.0335(12) -0.0035(10) 0.0005(9) 0.0012(9)
N4 0.0419(13) 0.0533(15) 0.0524(16) 0.0011(11) 0.0008(11) -0.0196(12)
C1 0.0361(15) 0.0459(16) 0.0580(19) 0.0023(13) 0.0063(13) -0.0021(13)
C2 0.0422(16) 0.060(2) 0.069(2) 0.0039(14) 0.0168(15) -0.0119(16)
C3 0.0487(18) 0.073(2) 0.054(2) -0.0050(16) 0.0228(15) -0.0087(17)
C4 0.0398(15) 0.0589(18) 0.0398(16) -0.0070(13) 0.0119(12) 0.0010(13)
C5 0.061(2) 0.083(2) 0.0380(17) -0.0046(18) 0.0131(15) 0.0109(15)
C6 0.0586(19) 0.073(2) 0.0436(18) 0.0011(17) 0.0028(15) 0.0205(16)
C7 0.0419(15) 0.0489(16) 0.0440(16) -0.0025(13) 0.0021(12) 0.0117(13)
C8 0.0559(19) 0.0465(17) 0.061(2) 0.0082(15) 0.0000(15) 0.0137(15)
C9 0.059(2) 0.0509(18) 0.069(2) 0.0168(15) 0.0137(17) 0.0052(16)
C10 0.0577(18) 0.0426(16) 0.0489(18) 0.0057(14) 0.0153(14) 0.0013(13)
C11 0.0348(14) 0.0405(15) 0.0362(15) -0.0045(11) 0.0040(11) 0.0041(11)
C12 0.0302(13) 0.0434(15) 0.0381(15) -0.0050(11) 0.0046(11) 0.0019(12)
C13 0.0389(15) 0.0436(15) 0.0307(14) 0.0055(12) 0.0048(11) 0.0036(11)
C14 0.0359(14) 0.0458(15) 0.0301(14) -0.0088(12) 0.0023(11) -0.0001(11)
C15 0.0372(14) 0.0467(15) 0.0302(14) -0.0093(12) 0.0029(11) -0.0064(11)
C16 0.0440(16) 0.0595(18) 0.0375(16) -0.0112(14) 0.0106(12) -0.0084(13)
C17 0.0507(17) 0.074(2) 0.0311(15) -0.0196(16) 0.0111(13) -0.0013(14)
C18 0.0545(18) 0.062(2) 0.0356(16) -0.0158(15) 0.0022(13) 0.0118(13)
C19 0.0456(16) 0.0495(17) 0.0415(16) -0.0056(13) 0.0042(12) 0.0037(12)
C20 0.0412(15) 0.0378(15) 0.0382(15) 0.0075(12) 0.0084(12) 0.0060(11)
C21 0.0356(14) 0.0464(15) 0.0360(15) -0.0089(12) 0.0044(11) 0.0055(12)
C22 0.0425(15) 0.0538(17) 0.0393(16) 0.0056(13) 0.0015(12) 0.0092(13)
C23 0.059(2) 0.085(3) 0.050(2) 0.0196(18) 0.0005(16) 0.0196(18)
C24 0.0514(19) 0.120(3) 0.0343(18) -0.010(2) -0.0038(14) 0.0137(19)
C25 0.058(2) 0.089(3) 0.0419(19) -0.0329(19) 0.0060(15) -0.0072(17)
C26 0.0548(18) 0.0539(18) 0.0486(18) -0.0165(15) 0.0065(14) -0.0020(14)
C27 0.0439(17) 0.0489(17) 0.060(2) -0.0027(14) -0.0045(14) 0.0050(14)
C28 0.061(2) 0.059(2) 0.077(3) -0.0048(17) -0.0217(19) 0.0192(18)
C29 0.069(2) 0.086(3) 0.069(3) -0.028(2) -0.029(2) 0.039(2)
C30 0.057(2) 0.096(3) 0.0356(17) -0.038(2) -0.0072(14) 0.0137(16)
C31 0.086(3) 0.152(5) 0.035(2) -0.055(3) 0.0126(19) -0.002(2)
C32 0.084(3) 0.174(5) 0.047(2) -0.054(3) 0.033(2) -0.039(3)
C33 0.053(2) 0.108(3) 0.068(3) -0.029(2) 0.0234(18) -0.043(2)
C34 0.066(3) 0.129(4) 0.120(4) -0.018(3) 0.039(3) -0.076(4)
C35 0.059(2) 0.090(3) 0.151(5) 0.016(2) 0.009(3) -0.065(3)
C36 0.055(2) 0.060(2) 0.094(3) 0.0110(17) -0.0074(19) -0.0301(19)
C37 0.0379(15) 0.069(2) 0.0401(17) -0.0166(14) 0.0056(12) -0.0156(14)
C38 0.0382(15) 0.0619(19) 0.0352(15) -0.0205(14) 0.0016(12) -0.0041(13)

loop_
_atom_type_symbol
_atom_type_description
_atom_type_scat_dispersion_real
_atom_type_scat_dispersion_imag
_atom_type_scat_source
C C 0.0033 0.0016 'International Tables Vol C Tables 4.2.6.8 and 6.1.1.4'
H H 0.0000 0.0000 'International Tables Vol C Tables 4.2.6.8 and 6.1.1.4'
N N 0.0061 0.0033 'International Tables Vol C Tables 4.2.6.8 and 6.1.1.4'
O O 0.0106 0.0060 'International Tables Vol C Tables 4.2.6.8 and 6.1.1.4'
S S 0.1246 0.1234 'International Tables Vol C Tables 4.2.6.8 and 6.1.1.4'
Cu Cu 0.3201 1.2651 'International Tables Vol C Tables 4.2.6.8 and 6.1.1.4'

loop_
_geom_angle_atom_site_label_1
_geom_angle_atom_site_label_2
_geom_angle_atom_site_label_3
_geom_angle
_geom_angle_publ_flag
O1 Cu1 O11 89.55(8) yes
O6 Cu1 O1 91.73(8) yes
O6 Cu1 O11 88.92(8) yes
O6 Cu1 N2 172.14(9) yes
O1 Cu1 N2 94.42(8) yes
O6 Cu1 N1 90.91(9) yes
O1 Cu1 N1 164.40(8) yes
N1 Cu1 O11 105.88(8) yes
N2 Cu1 N1 81.87(8) yes
N2 Cu1 O11 96.02(8) yes
O2 Cu2 O7 88.36(8) yes
O2 Cu2 O12 92.33(9) yes
O7 Cu2 O12 90.83(8) yes
O2 Cu2 N4 173.68(10) yes
O2 Cu2 N3 92.39(9) yes
O7 Cu2 N3 161.02(8) yes
O7 Cu2 N4 95.80(9) yes
N4 Cu2 N3 82.13(10) yes
N3 Cu2 O12 108.08(8) yes
N4 Cu2 O12 92.37(10) yes
O5 S1 O4 113.87(15) ?
O5 S1 O3 113.26(13) ?
O4 S1 O3 112.20(13) ?
O5 S1 C15 106.41(13) ?
O4 S1 C15 104.38(12) ?
O3 S1 C15 105.78(12) ?
O10 S2 O8 112.52(18) ?
O10 S2 O9 113.62(19) ?
O8 S2 O9 112.72(17) ?
O10 S2 C22 106.23(15) ?
O8 S2 C22 105.36(15) ?
O9 S2 C22 105.54(15) ?
C13 O1 Cu1 127.19(17) ?
C13 O2 Cu2 129.51(17) ?
C20 O6 Cu1 132.32(18) ?
C20 O7 Cu2 120.61(17) ?
Cu1 O11 H11A 105.6 ?
Cu1 O11 H11B 105.5 ?
H11A O11 H11B 109.7 ?
Cu2 O12 H12A 123.3 ?
Cu2 O12 H12B 122.6 ?
H12A O12 H12B 109.7 ?
H13A O13 H13B 109.7 ?
H14B O14 H14A 109.7 ?
H15A O15 H15B 109.7 ?
C1 N1 C12 118.2(2) ?
C1 N1 Cu1 128.98(19) ?
C12 N1 Cu1 112.81(17) ?
C10 N2 C11 118.4(2) ?
C10 N2 Cu1 128.87(19) ?
C11 N2 Cu1 112.74(16) ?
C27 N3 C38 118.5(2) ?
C27 N3 Cu2 129.4(2) ?
C38 N3 Cu2 112.09(18) ?
C36 N4 C37 119.6(3) ?
C36 N4 Cu2 128.2(2) ?
C37 N4 Cu2 112.21(19) ?
N1 C1 C2 122.0(3) ?
N1 C1 H1 119.0 ?
C2 C1 H1 119.0 ?
C3 C2 C1 119.6(3) ?
C3 C2 H2 120.2 ?
C1 C2 H2 120.2 ?
C2 C3 C4 120.0(3) ?
C2 C3 H3 120.0 ?
C4 C3 H3 120.0 ?
C12 C4 C3 116.6(3) ?
C12 C4 C5 118.4(3) ?
C3 C4 C5 125.0(3) ?
C6 C5 C4 121.2(3) ?
C6 C5 H5 119.4 ?
C4 C5 H5 119.4 ?
C5 C6 C7 122.1(3) ?
C5 C6 H6 118.9 ?
C7 C6 H6 118.9 ?
C8 C7 C11 116.4(3) ?
C8 C7 C6 125.9(3) ?
C11 C7 C6 117.7(3) ?
C9 C8 C7 119.9(3) ?
C9 C8 H8 120.1 ?
C7 C8 H8 120.1 ?
C8 C9 C10 120.4(3) ?
C8 C9 H9 119.8 ?
C10 C9 H9 119.8 ?
N2 C10 C9 121.6(3) ?
N2 C10 H10 119.2 ?
C9 C10 H10 119.2 ?
N2 C11 C7 123.2(2) ?
N2 C11 C12 116.4(2) ?
C7 C11 C12 120.4(2) ?
N1 C12 C4 123.7(2) ?
N1 C12 C11 116.1(2) ?
C4 C12 C11 120.2(2) ?
O1 C13 O2 126.9(2) ?
O1 C13 C14 117.6(2) ?
O2 C13 C14 115.2(2) ?
C15 C14 C19 118.9(2) ?
C15 C14 C13 125.5(2) ?
C19 C14 C13 115.6(2) ?
C16 C15 C14 119.8(3) ?
C16 C15 S1 118.5(2) ?
C14 C15 S1 121.75(19) ?
C17 C16 C15 120.4(3) ?
C17 C16 H16 119.8 ?
C15 C16 H16 119.8 ?
C18 C17 C16 120.3(3) ?
C18 C17 H17 119.9 ?
C16 C17 H17 119.9 ?
C17 C18 C19 119.8(3) ?
C17 C18 H18 120.1 ?
C19 C18 H18 120.1 ?
C18 C19 C14 121.0(3) ?
C18 C19 H19 119.5 ?
C14 C19 H19 119.5 ?
O7 C20 O6 126.1(3) ?
O7 C20 C21 119.0(2) ?
O6 C20 C21 114.7(2) ?
C22 C21 C26 118.5(3) ?
C22 C21 C20 125.4(2) ?
C26 C21 C20 116.1(3) ?
C21 C22 C23 119.4(3) ?
C21 C22 S2 121.2(2) ?
C23 C22 S2 119.3(2) ?
C24 C23 C22 120.8(3) ?
C24 C23 H23 119.6 ?
C22 C23 H23 119.6 ?
C25 C24 C23 119.9(3) ?
C25 C24 H24 120.1 ?
C23 C24 H24 120.1 ?
C24 C25 C26 120.5(3) ?
C24 C25 H25 119.8 ?
C26 C25 H25 119.8 ?
C25 C26 C21 121.0(3) ?
C25 C26 H26 119.5 ?
C21 C26 H26 119.5 ?
N3 C27 C28 121.9(3) ?
N3 C27 H27 119.0 ?
C28 C27 H27 119.0 ?
C29 C28 C27 120.2(4) ?
C29 C28 H28 119.9 ?
C27 C28 H28 119.9 ?
C28 C29 C30 120.0(3) ?
C28 C29 H29 120.0 ?
C30 C29 H29 120.0 ?
C38 C30 C29 116.5(3) ?
C38 C30 C31 118.0(4) ?
C29 C30 C31 125.5(4) ?
C32 C31 C30 121.7(4) ?
C32 C31 H31 119.2 ?
C30 C31 H31 119.2 ?
C31 C32 C33 121.9(4) ?
C31 C32 H32 119.1 ?
C33 C32 H32 119.1 ?
C34 C33 C37 116.2(4) ?
C34 C33 C32 126.4(4) ?
C37 C33 C32 117.4(4) ?
C35 C34 C33 120.7(4) ?
C35 C34 H34 119.7 ?
C33 C34 H34 119.7 ?
C34 C35 C36 120.2(4) ?
C34 C35 H35 119.9 ?
C36 C35 H35 119.9 ?
N4 C36 C35 120.5(4) ?
N4 C36 H36 119.8 ?
C35 C36 H36 119.8 ?
N4 C37 C33 122.7(3) ?
N4 C37 C38 117.4(2) ?
C33 C37 C38 119.9(3) ?
N3 C38 C30 122.8(3) ?
N3 C38 C37 116.0(2) ?
C30 C38 C37 121.2(3) ?

loop_
_geom_bond_atom_site_label_1
_geom_bond_atom_site_label_2
_geom_bond_distance
_geom_bond_publ_flag
Cu1 O1 1.9755(18) yes
Cu1 O6 1.9420(18) yes
Cu1 O11 2.183(2) yes
Cu1 N1 2.010(2) yes
Cu1 N2 1.995(2) yes
Cu2 O2 1.9404(18) yes
Cu2 O7 1.9943(18) yes
Cu2 O12 2.134(2) yes
Cu2 N3 2.012(2) yes
Cu2 N4 1.995(2) yes
S1 O5 1.441(2) ?
S1 O4 1.449(2) ?
S1 O3 1.4494(19) ?
S1 C15 1.781(3) ?
S2 O10 1.442(2) ?
S2 O8 1.443(3) ?
S2 O9 1.449(3) ?
S2 C22 1.779(3) ?
O1 C13 1.250(3) ?
O2 C13 1.251(3) ?
O6 C20 1.255(3) ?
O7 C20 1.242(3) ?
O11 H11A 0.8500 ?
O11 H11B 0.8498 ?
O12 H12A 0.8499 ?
O12 H12B 0.8499 ?
O13 H13A 0.8498 ?
O13 H13B 0.8500 ?
O14 H14B 0.8499 ?
O14 H14A 0.8501 ?
O15 H15A 0.8500 ?
O15 H15B 0.8501 ?
N1 C1 1.337(3) ?
N1 C12 1.346(3) ?
N2 C10 1.327(3) ?
N2 C11 1.357(3) ?
N3 C27 1.327(3) ?
N3 C38 1.357(3) ?
N4 C36 1.329(4) ?
N4 C37 1.350(4) ?
C1 C2 1.395(4) ?
C1 H1 0.9300 ?
C2 C3 1.362(5) ?
C2 H2 0.9300 ?
C3 C4 1.404(4) ?
C3 H3 0.9300 ?
C4 C12 1.398(4) ?
C4 C5 1.432(4) ?
C5 C6 1.338(4) ?
C5 H5 0.9300 ?
C6 C7 1.431(4) ?
C6 H6 0.9300 ?
C7 C8 1.403(4) ?
C7 C11 1.405(4) ?
C8 C9 1.353(4) ?
C8 H8 0.9300 ?
C9 C10 1.395(4) ?
C9 H9 0.9300 ?
C10 H10 0.9300 ?
C11 C12 1.428(4) ?
C13 C14 1.510(3) ?
C14 C15 1.391(4) ?
C14 C19 1.391(4) ?
C15 C16 1.389(4) ?
C16 C17 1.381(4) ?
C16 H16 0.9300 ?
C17 C18 1.371(4) ?
C17 H17 0.9300 ?
C18 C19 1.382(4) ?
C18 H18 0.9300 ?
C19 H19 0.9300 ?
C20 C21 1.505(4) ?
C21 C22 1.390(4) ?
C21 C26 1.396(4) ?
C22 C23 1.393(4) ?
C23 C24 1.372(5) ?
C23 H23 0.9300 ?
C24 C25 1.359(5) ?
C24 H24 0.9300 ?
C25 C26 1.369(4) ?
C25 H25 0.9300 ?
C26 H26 0.9300 ?
C27 C28 1.382(4) ?
C27 H27 0.9300 ?
C28 C29 1.349(6) ?
C28 H28 0.9300 ?
C29 C30 1.406(5) ?
C29 H29 0.9300 ?
C30 C38 1.397(4) ?
C30 C31 1.433(5) ?
C31 C32 1.319(6) ?
C31 H31 0.9300 ?
C32 C33 1.454(6) ?
C32 H32 0.9300 ?
C33 C34 1.394(6) ?
C33 C37 1.408(4) ?
C34 C35 1.348(7) ?
C34 H34 0.9300 ?
C35 C36 1.402(6) ?
C35 H35 0.9300 ?
C36 H36 0.9300 ?
C37 C38 1.414(4) ?

loop_
_geom_hbond_atom_site_label_D
_geom_hbond_atom_site_label_H
_geom_hbond_atom_site_label_A
_geom_hbond_site_symmetry_A
_geom_hbond_distance_DH
_geom_hbond_distance_HA
_geom_hbond_distance_DA
_geom_hbond_angle_DHA
O15 H15B O10 1_565 0.85 2.37 3.115(5) 145.8
O15 H15A O8 3_766 0.85 1.94 2.763(4) 162.1
O14 H14A O9 . 0.85 2.20 3.018(4) 161.3
O14 H14B O4 1_545 0.85 2.01 2.846(3) 169.1
O13 H13B O9 1_565 0.85 2.05 2.857(4) 158.9
O13 H13A O4 . 0.85 2.29 3.090(3) 156.7
O12 H12B O14 . 0.85 1.90 2.697(3) 154.7
O12 H12A O3 3_666 0.85 1.88 2.700(3) 160.7
O11 H11B O13 . 0.85 1.95 2.800(3) 174.2
O11 H11A O15 . 0.85 1.89 2.733(4) 170.6

loop_
_geom_torsion_atom_site_label_1
_geom_torsion_atom_site_label_2
_geom_torsion_atom_site_label_3
_geom_torsion_atom_site_label_4
_geom_torsion
O6 Cu1 O1 C13 -77.1(2)
N2 Cu1 O1 C13 97.9(2)
N1 Cu1 O1 C13 22.5(4)
O11 Cu1 O1 C13 -166.0(2)
O7 Cu2 O2 C13 55.9(2)
N3 Cu2 O2 C13 -105.1(2)
O12 Cu2 O2 C13 146.7(2)
O1 Cu1 O6 C20 38.2(3)
N1 Cu1 O6 C20 -126.4(3)
O11 Cu1 O6 C20 127.7(3)
O2 Cu2 O7 C20 -87.0(2)
N4 Cu2 O7 C20 88.2(2)
N3 Cu2 O7 C20 5.6(4)
O12 Cu2 O7 C20 -179.3(2)
O6 Cu1 N1 C1 -3.4(2)
O1 Cu1 N1 C1 -103.1(4)
N2 Cu1 N1 C1 179.7(2)
O11 Cu1 N1 C1 85.7(2)
O6 Cu1 N1 C12 175.01(18)
O1 Cu1 N1 C12 75.3(4)
N2 Cu1 N1 C12 -1.87(17)
O11 Cu1 N1 C12 -95.86(18)
O1 Cu1 N2 C10 17.6(2)
N1 Cu1 N2 C10 -177.7(2)
O11 Cu1 N2 C10 -72.5(2)
O1 Cu1 N2 C11 -162.82(17)
N1 Cu1 N2 C11 1.94(17)
O11 Cu1 N2 C11 107.17(17)
O2 Cu2 N3 C27 -3.8(2)
O7 Cu2 N3 C27 -95.7(3)
N4 Cu2 N3 C27 179.4(2)
O12 Cu2 N3 C27 89.4(2)
O2 Cu2 N3 C38 173.85(17)
O7 Cu2 N3 C38 81.9(3)
N4 Cu2 N3 C38 -2.98(17)
O12 Cu2 N3 C38 -92.91(18)
O7 Cu2 N4 C36 22.2(3)
N3 Cu2 N4 C36 -176.8(3)
O12 Cu2 N4 C36 -68.8(3)
O7 Cu2 N4 C37 -159.51(19)
N3 Cu2 N4 C37 1.49(19)
O12 Cu2 N4 C37 109.41(19)
C12 N1 C1 C2 0.1(4)
Cu1 N1 C1 C2 178.5(2)
N1 C1 C2 C3 -1.2(4)
C1 C2 C3 C4 1.4(5)
C2 C3 C4 C12 -0.5(4)
C2 C3 C4 C5 179.9(3)
C12 C4 C5 C6 0.4(5)
C3 C4 C5 C6 -179.9(3)
C4 C5 C6 C7 0.3(5)
C5 C6 C7 C8 179.6(3)
C5 C6 C7 C11 -1.2(5)
C11 C7 C8 C9 1.1(4)
C6 C7 C8 C9 -179.7(3)
C7 C8 C9 C10 -1.3(5)
C11 N2 C10 C9 1.8(4)
Cu1 N2 C10 C9 -178.6(2)
C8 C9 C10 N2 -0.2(5)
C10 N2 C11 C7 -1.9(4)
Cu1 N2 C11 C7 178.4(2)
C10 N2 C11 C12 177.9(2)
Cu1 N2 C11 C12 -1.7(3)
C8 C7 C11 N2 0.5(4)
C6 C7 C11 N2 -178.7(3)
C8 C7 C11 C12 -179.4(2)
C6 C7 C11 C12 1.4(4)
C1 N1 C12 C4 0.9(4)
Cu1 N1 C12 C4 -177.7(2)
C1 N1 C12 C11 -179.9(2)
Cu1 N1 C12 C11 1.5(3)
C3 C4 C12 N1 -0.7(4)
C5 C4 C12 N1 179.0(3)
C3 C4 C12 C11 -179.9(3)
C5 C4 C12 C11 -0.2(4)
N2 C11 C12 N1 0.2(3)
C7 C11 C12 N1 -180.0(2)
N2 C11 C12 C4 179.4(2)
C7 C11 C12 C4 -0.7(4)
Cu1 O1 C13 O2 -4.5(4)
Cu1 O1 C13 C14 169.27(17)
Cu2 O2 C13 O1 27.7(4)
Cu2 O2 C13 C14 -146.15(19)
O1 C13 C14 C15 79.8(3)
O2 C13 C14 C15 -105.7(3)
O1 C13 C14 C19 -102.6(3)
O2 C13 C14 C19 71.9(3)
C19 C14 C15 C16 -0.9(4)
C13 C14 C15 C16 176.7(2)
C19 C14 C15 S1 178.9(2)
C13 C14 C15 S1 -3.6(4)
O5 S1 C15 C16 -27.7(2)
O4 S1 C15 C16 93.0(2)
O3 S1 C15 C16 -148.5(2)
O5 S1 C15 C14 152.5(2)
O4 S1 C15 C14 -86.7(2)
O3 S1 C15 C14 31.8(2)
C14 C15 C16 C17 1.8(4)
S1 C15 C16 C17 -178.0(2)
C15 C16 C17 C18 -1.0(4)
C16 C17 C18 C19 -0.7(4)
C17 C18 C19 C14 1.6(4)
C15 C14 C19 C18 -0.8(4)
C13 C14 C19 C18 -178.6(2)
Cu2 O7 C20 O6 -6.1(4)
Cu2 O7 C20 C21 168.64(17)
Cu1 O6 C20 O7 42.5(4)
Cu1 O6 C20 C21 -132.5(2)
O7 C20 C21 C22 62.1(4)
O6 C20 C21 C22 -122.5(3)
O7 C20 C21 C26 -117.8(3)
O6 C20 C21 C26 57.6(3)
C26 C21 C22 C23 -0.4(4)
C20 C21 C22 C23 179.7(3)
C26 C21 C22 S2 -177.4(2)
C20 C21 C22 S2 2.7(4)
O10 S2 C22 C21 160.2(3)
O8 S2 C22 C21 40.6(3)
O9 S2 C22 C21 -78.9(3)
O10 S2 C22 C23 -16.8(3)
O8 S2 C22 C23 -136.4(3)
O9 S2 C22 C23 104.2(3)
C21 C22 C23 C24 0.4(5)
S2 C22 C23 C24 177.5(3)
C22 C23 C24 C25 0.3(5)
C23 C24 C25 C26 -1.0(5)
C24 C25 C26 C21 1.0(5)
C22 C21 C26 C25 -0.3(4)
C20 C21 C26 C25 179.6(3)
C38 N3 C27 C28 -0.8(4)
Cu2 N3 C27 C28 176.7(2)
N3 C27 C28 C29 -1.0(5)
C27 C28 C29 C30 2.6(5)
C28 C29 C30 C38 -2.3(5)
C28 C29 C30 C31 176.4(3)
C38 C30 C31 C32 0.8(5)
C29 C30 C31 C32 -177.9(4)
C30 C31 C32 C33 -0.6(6)
C31 C32 C33 C34 179.4(4)
C31 C32 C33 C37 -1.2(6)
C37 C33 C34 C35 -2.1(6)
C32 C33 C34 C35 177.4(4)
C33 C34 C35 C36 1.6(7)
C37 N4 C36 C35 0.2(5)
Cu2 N4 C36 C35 178.4(3)
C34 C35 C36 N4 -0.7(6)
C36 N4 C37 C33 -0.8(4)
Cu2 N4 C37 C33 -179.2(2)
C36 N4 C37 C38 178.7(3)
Cu2 N4 C37 C38 0.2(3)
C34 C33 C37 N4 1.7(5)
C32 C33 C37 N4 -177.8(3)
C34 C33 C37 C38 -177.8(3)
C32 C33 C37 C38 2.7(4)
C27 N3 C38 C30 1.1(4)
Cu2 N3 C38 C30 -176.9(2)
C27 N3 C38 C37 -178.1(2)
Cu2 N3 C38 C37 4.0(3)
C29 C30 C38 N3 0.5(4)
C31 C30 C38 N3 -178.4(3)
C29 C30 C38 C37 179.6(3)
C31 C30 C38 C37 0.8(4)
N4 C37 C38 N3 -2.9(4)
C33 C37 C38 N3 176.6(2)
N4 C37 C38 C30 177.9(2)
C33 C37 C38 C30 -2.6(4)
